data_7113287
loop_
_publ_author_name
'Redshaw, Carl'
'Gibson, Vernon C.'
'Elsegood, Mark R. J.'
'Clegg, William'

_publ_section_title
;
 New coordination modes at molybdenum for 2-diphenylphosphinoaniline
 derived ligands
;
_journal_coden_ASTM CHCOFS
_journal_issue 19
_journal_name_full
;
 Chemical Communications (Cambridge, United Kingdom)
;
_journal_page_first 1951
_journal_page_last 1953
_journal_paper_doi 10.1039/b700158d
_journal_year 2007
_chemical_formula_sum 'C48 H52 Cl2 Mo2 N6 P2'
_chemical_formula_weight 1037.68
_space_group_IT_number 2
_symmetry_cell_setting triclinic
_symmetry_space_group_name_Hall '-P 1'
_symmetry_space_group_name_H-M 'P -1'
_atom_sites_solution_hydrogens geom
_atom_sites_solution_primary direct
_atom_sites_solution_secondary difmap
_audit_creation_method SHELXL-97
_cell_angle_alpha 104.754(2)
_cell_angle_beta 102.967(2)
_cell_angle_gamma 92.947(2)
_cell_formula_units_Z 2
_cell_length_a 11.2101(5)
_cell_length_b 12.7462(6)
_cell_length_c 18.1549(9)
_cell_measurement_reflns_used 9810
_cell_measurement_temperature 150(2)
_cell_measurement_theta_max 28.95
_cell_measurement_theta_min 2.30
_cell_volume 2428.3(2)
_computing_cell_refinement 'BRUKER SAINT'
_computing_data_collection 'Bruker SMART'
_computing_data_reduction 'BRUKER SAINT'
_computing_molecular_graphics 'Bruker SHELXTL'
_computing_publication_material 'Bruker SHELXTL and local programs'
_computing_structure_refinement 'Bruker SHELXTL'
_computing_structure_solution 'Bruker SHELXTL'
_diffrn_ambient_temperature 150(2)
_diffrn_measured_fraction_theta_full 0.994
_diffrn_measured_fraction_theta_max 0.877
_diffrn_measurement_device_type 'Bruker SMART 1000 CCD diffractometer'
_diffrn_measurement_method '\w rotation with narrow frames'
_diffrn_radiation_monochromator graphite
_diffrn_radiation_source 'sealed tube'
_diffrn_radiation_type MoK\a
_diffrn_radiation_wavelength 0.71073
_diffrn_reflns_av_R_equivalents 0.0228
_diffrn_reflns_av_sigmaI/netI 0.0414
_diffrn_reflns_limit_h_max 15
_diffrn_reflns_limit_h_min -15
_diffrn_reflns_limit_k_max 16
_diffrn_reflns_limit_k_min -17
_diffrn_reflns_limit_l_max 24
_diffrn_reflns_limit_l_min -24
_diffrn_reflns_number 21768
_diffrn_reflns_theta_full 26.00
_diffrn_reflns_theta_max 28.95
_diffrn_reflns_theta_min 1.76
_diffrn_standards_decay_% 0
_diffrn_standards_number 0
_exptl_absorpt_coefficient_mu 0.731
_exptl_absorpt_correction_T_max 0.821
_exptl_absorpt_correction_T_min 0.749
_exptl_absorpt_correction_type multi-scan
_exptl_absorpt_process_details 'SADABS, v.2.08, Sheldrick, G.M., (2003)'
_exptl_crystal_colour orange
_exptl_crystal_density_diffrn 1.419
_exptl_crystal_density_method 'not measured'
_exptl_crystal_description 'irregular block'
_exptl_crystal_F_000 1060
_exptl_crystal_size_max 0.42
_exptl_crystal_size_mid 0.33
_exptl_crystal_size_min 0.28
_refine_diff_density_max 0.585
_refine_diff_density_min -0.634
_refine_diff_density_rms 0.084
_refine_ls_extinction_method none
_refine_ls_goodness_of_fit_ref 1.047
_refine_ls_hydrogen_treatment constr
_refine_ls_matrix_type full
_refine_ls_number_parameters 549
_refine_ls_number_reflns 11278
_refine_ls_number_restraints 0
_refine_ls_restrained_S_all 1.047
_refine_ls_R_factor_all 0.0482
_refine_ls_R_factor_gt 0.0325
_refine_ls_shift/su_max 0.002
_refine_ls_shift/su_mean 0.000
_refine_ls_structure_factor_coef Fsqd
_refine_ls_weighting_details 'calc w=1/[\s^2^(Fo^2^)+(0.0305P)^2^+1.3363P] where P=(Fo^2^+2Fc^2^)/3'
_refine_ls_weighting_scheme calc
_refine_ls_wR_factor_gt 0.0699
_refine_ls_wR_factor_ref 0.0765
_reflns_number_gt 8790
_reflns_number_total 11278
_reflns_threshold_expression I>2\s(I)
_cod_duplicate_entry 7101891
_cod_data_source_file b700158d.txt
_cod_data_source_block 2
_cod_original_sg_symbol_H-M P-1
_cod_database_code 7113287

loop_
_symmetry_equiv_pos_as_xyz
'x, y, z'
'-x, -y, -z'

loop_
_atom_site_label
_atom_site_type_symbol
_atom_site_fract_x
_atom_site_fract_y
_atom_site_fract_z
_atom_site_U_iso_or_equiv
_atom_site_adp_type
_atom_site_occupancy
_atom_site_symmetry_multiplicity
_atom_site_calc_flag
_atom_site_refinement_flags
Mo1 Mo 0.622909(19) 0.955857(16) 0.256312(12) 0.01599(5) Uani 1 1 d .
Mo2 Mo 0.623826(19) 1.167965(16) 0.259535(12) 0.01661(6) Uani 1 1 d .
Cl1 Cl 0.68392(6) 0.87067(5) 0.36267(4) 0.02558(14) Uani 1 1 d .
Cl2 Cl 0.46567(6) 1.28932(5) 0.27436(4) 0.02935(15) Uani 1 1 d .
P1 P 0.41800(6) 0.83918(5) 0.23029(4) 0.01782(13) Uani 1 1 d .
P2 P 0.75100(6) 1.31472(5) 0.37893(4) 0.01865(13) Uani 1 1 d .
N1 N 0.67658(19) 0.87679(16) 0.18146(12) 0.0222(5) Uani 1 1 d .
C1 C 0.7528(2) 0.8134(2) 0.13498(15) 0.0236(5) Uani 1 1 d .
C2 C 0.8874(3) 0.8448(3) 0.18069(19) 0.0404(8) Uani 1 1 d .
H2A H 0.9100 0.9230 0.1889 0.061 Uiso 1 1 calc R
H2B H 0.9401 0.8027 0.1508 0.061 Uiso 1 1 calc R
H2C H 0.8983 0.8289 0.2317 0.061 Uiso 1 1 calc R
C3 C 0.7148(3) 0.6925(2) 0.12446(18) 0.0346(7) Uani 1 1 d .
H3A H 0.7271 0.6785 0.1761 0.052 Uiso 1 1 calc R
H3B H 0.7651 0.6479 0.0940 0.052 Uiso 1 1 calc R
H3C H 0.6276 0.6736 0.0965 0.052 Uiso 1 1 calc R
C4 C 0.7311(3) 0.8369(3) 0.05495(17) 0.0435(8) Uani 1 1 d .
H4A H 0.6437 0.8179 0.0277 0.065 Uiso 1 1 calc R
H4B H 0.7809 0.7933 0.0235 0.065 Uiso 1 1 calc R
H4C H 0.7547 0.9147 0.0622 0.065 Uiso 1 1 calc R
N2 N 0.69079(19) 1.19876(17) 0.19023(12) 0.0224(5) Uani 1 1 d .
C5 C 0.7341(3) 1.2051(2) 0.12158(15) 0.0269(6) Uani 1 1 d .
C6 C 0.6394(3) 1.1361(3) 0.04865(16) 0.0372(7) Uani 1 1 d .
H6A H 0.6269 1.0614 0.0529 0.056 Uiso 1 1 calc R
H6B H 0.6694 1.1349 0.0018 0.056 Uiso 1 1 calc R
H6C H 0.5611 1.1677 0.0445 0.056 Uiso 1 1 calc R
C7 C 0.8595(3) 1.1636(3) 0.1283(2) 0.0491(9) Uani 1 1 d .
H7A H 0.9179 1.2100 0.1754 0.074 Uiso 1 1 calc R
H7B H 0.8889 1.1656 0.0817 0.074 Uiso 1 1 calc R
H7C H 0.8527 1.0883 0.1322 0.074 Uiso 1 1 calc R
C8 C 0.7446(3) 1.3258(2) 0.12130(19) 0.0460(9) Uani 1 1 d .
H8A H 0.6627 1.3510 0.1154 0.069 Uiso 1 1 calc R
H8B H 0.7785 1.3335 0.0774 0.069 Uiso 1 1 calc R
H8C H 0.7992 1.3698 0.1709 0.069 Uiso 1 1 calc R
N3 N 0.49422(19) 1.04250(16) 0.21430(12) 0.0188(4) Uani 1 1 d .
C9 C 0.3720(2) 1.00971(19) 0.17113(13) 0.0188(5) Uani 1 1 d .
C10 C 0.3021(2) 1.0741(2) 0.13040(14) 0.0233(5) Uani 1 1 d .
H10 H 0.3381 1.1429 0.1297 0.028 Uiso 1 1 calc R
C11 C 0.1801(2) 1.0379(2) 0.09098(15) 0.0280(6) Uani 1 1 d .
H11 H 0.1331 1.0826 0.0638 0.034 Uiso 1 1 calc R
C12 C 0.1253(2) 0.9371(2) 0.09056(16) 0.0290(6) Uani 1 1 d .
H12 H 0.0416 0.9135 0.0635 0.035 Uiso 1 1 calc R
C13 C 0.1935(2) 0.8717(2) 0.12977(15) 0.0255(6) Uani 1 1 d .
H13 H 0.1566 0.8029 0.1297 0.031 Uiso 1 1 calc R
C14 C 0.3165(2) 0.9067(2) 0.16944(14) 0.0192(5) Uani 1 1 d .
C15 C 0.3519(2) 0.8466(2) 0.31392(14) 0.0202(5) Uani 1 1 d .
C16 C 0.3899(3) 0.9377(2) 0.37838(16) 0.0307(6) Uani 1 1 d .
H16 H 0.4534 0.9905 0.3791 0.037 Uiso 1 1 calc R
C17 C 0.3367(3) 0.9528(2) 0.44140(17) 0.0359(7) Uani 1 1 d .
H17 H 0.3628 1.0160 0.4847 0.043 Uiso 1 1 calc R
C18 C 0.2458(3) 0.8760(3) 0.44144(17) 0.0351(7) Uani 1 1 d .
H18 H 0.2094 0.8858 0.4848 0.042 Uiso 1 1 calc R
C19 C 0.2078(3) 0.7848(3) 0.37835(19) 0.0412(8) Uani 1 1 d .
H19 H 0.1453 0.7318 0.3785 0.049 Uiso 1 1 calc R
C20 C 0.2600(3) 0.7697(2) 0.31448(17) 0.0349(7) Uani 1 1 d .
H20 H 0.2329 0.7067 0.2711 0.042 Uiso 1 1 calc R
C21 C 0.4061(2) 0.6960(2) 0.17789(15) 0.0215(5) Uani 1 1 d .
C22 C 0.4507(3) 0.6223(2) 0.21919(16) 0.0301(6) Uani 1 1 d .
H22 H 0.4794 0.6459 0.2748 0.036 Uiso 1 1 calc R
C23 C 0.4534(3) 0.5139(2) 0.17918(18) 0.0400(8) Uani 1 1 d .
H23 H 0.4842 0.4637 0.2074 0.048 Uiso 1 1 calc R
C24 C 0.4112(3) 0.4796(2) 0.09845(18) 0.0403(8) Uani 1 1 d .
H24 H 0.4121 0.4054 0.0713 0.048 Uiso 1 1 calc R
C25 C 0.3680(3) 0.5521(2) 0.05719(17) 0.0393(7) Uani 1 1 d .
H25 H 0.3402 0.5282 0.0016 0.047 Uiso 1 1 calc R
C26 C 0.3648(3) 0.6603(2) 0.09653(15) 0.0297(6) Uani 1 1 d .
H26 H 0.3344 0.7100 0.0678 0.036 Uiso 1 1 calc R
N4 N 0.73668(18) 1.08745(16) 0.32040(11) 0.0182(4) Uani 1 1 d .
C27 C 0.8479(2) 1.12591(19) 0.37732(13) 0.0164(5) Uani 1 1 d .
C28 C 0.9350(2) 1.0581(2) 0.39944(14) 0.0208(5) Uani 1 1 d .
H28 H 0.9216 0.9819 0.3741 0.025 Uiso 1 1 calc R
C29 C 1.0411(2) 1.1013(2) 0.45828(15) 0.0241(5) Uani 1 1 d .
H29 H 1.0997 1.0543 0.4727 0.029 Uiso 1 1 calc R
C30 C 1.0636(2) 1.2130(2) 0.49680(15) 0.0259(6) Uani 1 1 d .
H30 H 1.1362 1.2415 0.5374 0.031 Uiso 1 1 calc R
C31 C 0.9783(2) 1.2816(2) 0.47489(15) 0.0235(5) Uani 1 1 d .
H31 H 0.9924 1.3575 0.5008 0.028 Uiso 1 1 calc R
C32 C 0.8725(2) 1.23951(19) 0.41514(14) 0.0181(5) Uani 1 1 d .
C33 C 0.8200(2) 1.43008(19) 0.35567(14) 0.0210(5) Uani 1 1 d .
C34 C 0.9378(2) 1.4324(2) 0.34292(16) 0.0266(6) Uani 1 1 d .
H34 H 0.9874 1.3766 0.3522 0.032 Uiso 1 1 calc R
C35 C 0.9830(3) 1.5158(2) 0.31669(17) 0.0338(7) Uani 1 1 d .
H35 H 1.0639 1.5176 0.3087 0.041 Uiso 1 1 calc R
C36 C 0.9106(3) 1.5959(2) 0.30227(17) 0.0349(7) Uani 1 1 d .
H36 H 0.9411 1.6522 0.2833 0.042 Uiso 1 1 calc R
C37 C 0.7938(3) 1.5948(2) 0.31525(17) 0.0332(7) Uani 1 1 d .
H37 H 0.7446 1.6508 0.3059 0.040 Uiso 1 1 calc R
C38 C 0.7486(3) 1.5122(2) 0.34181(16) 0.0275(6) Uani 1 1 d .
H38 H 0.6682 1.5115 0.3506 0.033 Uiso 1 1 calc R
C39 C 0.6835(2) 1.3706(2) 0.46081(15) 0.0237(5) Uani 1 1 d .
C40 C 0.7282(3) 1.4718(2) 0.51450(17) 0.0347(7) Uani 1 1 d .
H40 H 0.7939 1.5157 0.5078 0.042 Uiso 1 1 calc R
C41 C 0.6764(3) 1.5086(3) 0.57804(18) 0.0448(8) Uani 1 1 d .
H41 H 0.7068 1.5778 0.6145 0.054 Uiso 1 1 calc R
C42 C 0.5819(3) 1.4456(3) 0.58817(18) 0.0441(8) Uani 1 1 d .
H42 H 0.5467 1.4716 0.6314 0.053 Uiso 1 1 calc R
C43 C 0.5378(3) 1.3449(3) 0.53618(19) 0.0434(8) Uani 1 1 d .
H43 H 0.4733 1.3009 0.5441 0.052 Uiso 1 1 calc R
C44 C 0.5878(3) 1.3075(2) 0.47199(17) 0.0339(7) Uani 1 1 d .
H44 H 0.5563 1.2385 0.4356 0.041 Uiso 1 1 calc R
N5 N 0.1367(4) 0.2955(4) 0.2505(3) 0.123(2) Uani 1 1 d .
C45 C 0.1664(4) 0.2243(5) 0.2756(3) 0.0841(18) Uani 1 1 d .
C46 C 0.2040(6) 0.1348(5) 0.3080(3) 0.107(2) Uani 1 1 d .
H46A H 0.1838 0.1452 0.3590 0.160 Uiso 1 1 calc R
H46B H 0.2931 0.1332 0.3149 0.160 Uiso 1 1 calc R
H46C H 0.1606 0.0657 0.2720 0.160 Uiso 1 1 calc R
N6 N -0.0246(4) 0.6532(4) 0.0125(3) 0.1095(17) Uani 1 1 d .
C47 C -0.0526(5) 0.5987(4) -0.0515(3) 0.0895(17) Uani 1 1 d .
C48 C -0.0847(5) 0.5233(5) -0.1276(3) 0.126(3) Uani 1 1 d .
H48A H -0.0443 0.4573 -0.1260 0.189 Uiso 1 1 calc R
H48B H -0.0576 0.5567 -0.1650 0.189 Uiso 1 1 calc R
H48C H -0.1743 0.5040 -0.1443 0.189 Uiso 1 1 calc R

loop_
_atom_site_aniso_label
_atom_site_aniso_U_11
_atom_site_aniso_U_22
_atom_site_aniso_U_33
_atom_site_aniso_U_23
_atom_site_aniso_U_13
_atom_site_aniso_U_12
Mo1 0.01725(11) 0.01378(10) 0.01626(11) 0.00239(8) 0.00481(8) 0.00132(8)
Mo2 0.01873(11) 0.01509(10) 0.01590(11) 0.00463(8) 0.00386(8) 0.00067(8)
Cl1 0.0275(3) 0.0231(3) 0.0267(3) 0.0110(3) 0.0028(3) 0.0030(3)
Cl2 0.0272(3) 0.0219(3) 0.0353(4) 0.0046(3) 0.0026(3) 0.0083(3)
P1 0.0202(3) 0.0168(3) 0.0157(3) 0.0035(2) 0.0046(2) 0.0000(2)
P2 0.0203(3) 0.0156(3) 0.0188(3) 0.0035(2) 0.0038(3) 0.0020(2)
N1 0.0233(11) 0.0177(11) 0.0238(11) 0.0018(9) 0.0072(9) -0.0006(9)
C1 0.0265(14) 0.0225(13) 0.0233(13) 0.0044(11) 0.0106(11) 0.0040(11)
C2 0.0262(16) 0.0437(19) 0.0480(19) 0.0033(15) 0.0132(14) 0.0045(14)
C3 0.0420(18) 0.0239(14) 0.0408(17) 0.0057(13) 0.0194(14) 0.0057(13)
C4 0.068(2) 0.0420(18) 0.0310(17) 0.0133(14) 0.0260(16) 0.0187(17)
N2 0.0269(12) 0.0200(11) 0.0201(11) 0.0055(9) 0.0065(9) -0.0019(9)
C5 0.0301(15) 0.0289(14) 0.0230(14) 0.0072(11) 0.0099(12) 0.0007(12)
C6 0.0435(18) 0.0414(18) 0.0227(15) 0.0050(13) 0.0052(13) -0.0002(14)
C7 0.0342(18) 0.067(2) 0.048(2) 0.0125(18) 0.0171(16) 0.0095(17)
C8 0.069(2) 0.0364(18) 0.0343(17) 0.0183(14) 0.0098(16) -0.0116(16)
N3 0.0210(11) 0.0158(10) 0.0190(10) 0.0049(8) 0.0038(8) 0.0012(8)
C9 0.0204(12) 0.0208(12) 0.0138(11) 0.0015(9) 0.0051(10) 0.0011(10)
C10 0.0255(13) 0.0245(13) 0.0201(13) 0.0075(10) 0.0042(11) 0.0038(11)
C11 0.0257(14) 0.0364(16) 0.0227(14) 0.0106(12) 0.0036(11) 0.0074(12)
C12 0.0202(13) 0.0389(16) 0.0250(14) 0.0080(12) 0.0014(11) -0.0007(12)
C13 0.0228(13) 0.0271(14) 0.0242(14) 0.0031(11) 0.0065(11) -0.0030(11)
C14 0.0207(12) 0.0207(12) 0.0165(12) 0.0036(10) 0.0068(10) 0.0024(10)
C15 0.0207(13) 0.0245(13) 0.0166(12) 0.0059(10) 0.0065(10) 0.0037(10)
C16 0.0353(16) 0.0298(15) 0.0276(15) 0.0049(12) 0.0137(12) -0.0024(12)
C17 0.0455(18) 0.0376(17) 0.0234(15) 0.0003(12) 0.0149(13) 0.0055(14)
C18 0.0386(17) 0.0469(18) 0.0337(16) 0.0217(14) 0.0221(14) 0.0181(14)
C19 0.0385(18) 0.0463(19) 0.0458(19) 0.0149(16) 0.0239(15) -0.0028(15)
C20 0.0345(16) 0.0356(16) 0.0330(16) 0.0033(13) 0.0142(13) -0.0062(13)
C21 0.0222(13) 0.0205(13) 0.0227(13) 0.0050(10) 0.0087(11) 0.0002(10)
C22 0.0425(17) 0.0219(14) 0.0230(14) 0.0052(11) 0.0033(12) 0.0033(12)
C23 0.055(2) 0.0248(15) 0.0396(18) 0.0111(13) 0.0083(15) 0.0093(14)
C24 0.055(2) 0.0197(14) 0.0382(17) -0.0018(13) 0.0073(15) 0.0042(14)
C25 0.054(2) 0.0299(16) 0.0248(15) -0.0010(12) 0.0019(14) 0.0034(14)
C26 0.0422(17) 0.0221(14) 0.0226(14) 0.0046(11) 0.0055(12) 0.0032(12)
N4 0.0192(10) 0.0157(10) 0.0194(10) 0.0045(8) 0.0049(8) 0.0015(8)
C27 0.0163(12) 0.0186(12) 0.0151(11) 0.0039(9) 0.0063(9) 0.0007(9)
C28 0.0241(13) 0.0164(12) 0.0235(13) 0.0056(10) 0.0091(11) 0.0035(10)
C29 0.0215(13) 0.0261(14) 0.0260(14) 0.0104(11) 0.0044(11) 0.0053(11)
C30 0.0217(13) 0.0299(14) 0.0211(13) 0.0036(11) 0.0001(11) -0.0007(11)
C31 0.0260(14) 0.0193(13) 0.0224(13) 0.0037(10) 0.0032(11) -0.0001(10)
C32 0.0200(12) 0.0168(12) 0.0182(12) 0.0054(9) 0.0053(10) 0.0025(10)
C33 0.0254(13) 0.0167(12) 0.0185(12) 0.0027(10) 0.0037(10) 0.0010(10)
C34 0.0293(15) 0.0211(13) 0.0302(15) 0.0089(11) 0.0066(12) 0.0029(11)
C35 0.0303(15) 0.0334(16) 0.0394(17) 0.0141(13) 0.0085(13) -0.0019(13)
C36 0.0400(17) 0.0270(15) 0.0382(17) 0.0157(13) 0.0048(14) -0.0050(13)
C37 0.0407(17) 0.0219(14) 0.0347(16) 0.0106(12) 0.0011(13) 0.0054(12)
C38 0.0264(14) 0.0240(14) 0.0315(15) 0.0072(11) 0.0062(12) 0.0045(11)
C39 0.0255(14) 0.0268(14) 0.0205(13) 0.0076(11) 0.0060(11) 0.0100(11)
C40 0.0355(17) 0.0333(16) 0.0305(16) 0.0001(13) 0.0078(13) 0.0063(13)
C41 0.056(2) 0.0428(19) 0.0291(17) -0.0038(14) 0.0108(15) 0.0153(17)
C42 0.049(2) 0.061(2) 0.0302(17) 0.0148(16) 0.0187(15) 0.0307(18)
C43 0.0449(19) 0.054(2) 0.0441(19) 0.0214(17) 0.0258(16) 0.0149(16)
C44 0.0375(17) 0.0356(16) 0.0318(16) 0.0102(13) 0.0135(13) 0.0057(13)
N5 0.054(3) 0.090(4) 0.170(5) -0.033(3) -0.012(3) 0.028(3)
C45 0.036(2) 0.084(4) 0.102(4) -0.033(3) 0.024(2) 0.000(2)
C46 0.137(5) 0.098(4) 0.103(4) 0.014(4) 0.083(4) -0.001(4)
N6 0.091(3) 0.086(3) 0.122(4) -0.035(3) 0.044(3) -0.013(3)
C47 0.077(3) 0.073(3) 0.107(4) -0.015(3) 0.052(3) -0.016(3)
C48 0.110(5) 0.153(6) 0.081(4) -0.039(4) 0.054(3) -0.054(4)

loop_
_atom_type_symbol
_atom_type_description
_atom_type_scat_dispersion_real
_atom_type_scat_dispersion_imag
_atom_type_scat_source
C C 0.0033 0.0016 'International Tables Vol C Tables 4.2.6.8 and 6.1.1.4'
H H 0.0000 0.0000 'International Tables Vol C Tables 4.2.6.8 and 6.1.1.4'
N N 0.0061 0.0033 'International Tables Vol C Tables 4.2.6.8 and 6.1.1.4'
P P 0.1023 0.0942 'International Tables Vol C Tables 4.2.6.8 and 6.1.1.4'
Cl Cl 0.1484 0.1585 'International Tables Vol C Tables 4.2.6.8 and 6.1.1.4'
Mo Mo -1.6832 0.6857 'International Tables Vol C Tables 4.2.6.8 and 6.1.1.4'

loop_
_geom_angle_atom_site_label_1
_geom_angle_atom_site_label_2
_geom_angle_atom_site_label_3
_geom_angle
N1 Mo1 N4 113.92(9)
N1 Mo1 N3 110.54(9)
N4 Mo1 N3 93.33(8)
N1 Mo1 Cl1 103.56(7)
N4 Mo1 Cl1 89.10(6)
N3 Mo1 Cl1 141.27(6)
N1 Mo1 P1 97.68(7)
N4 Mo1 P1 148.40(6)
N3 Mo1 P1 74.63(6)
Cl1 Mo1 P1 83.31(2)
N1 Mo1 Mo2 114.75(7)
N4 Mo1 Mo2 47.52(6)
N3 Mo1 Mo2 47.05(6)
Cl1 Mo1 Mo2 130.334(18)
P1 Mo1 Mo2 119.441(17)
N2 Mo2 N3 112.49(9)
N2 Mo2 N4 108.75(9)
N3 Mo2 N4 93.62(8)
N2 Mo2 Cl2 106.21(7)
N3 Mo2 Cl2 89.46(6)
N4 Mo2 Cl2 140.55(6)
N2 Mo2 P2 97.93(7)
N3 Mo2 P2 149.58(6)
N4 Mo2 P2 75.11(6)
Cl2 Mo2 P2 82.57(2)
N2 Mo2 Mo1 112.21(7)
N3 Mo2 Mo1 47.70(6)
N4 Mo2 Mo1 47.17(6)
Cl2 Mo2 Mo1 130.509(19)
P2 Mo2 Mo1 120.263(17)
C14 P1 C21 108.65(11)
C14 P1 C15 104.36(11)
C21 P1 C15 107.15(11)
C14 P1 Mo1 100.80(8)
C21 P1 Mo1 117.83(8)
C15 P1 Mo1 116.76(8)
C32 P2 C33 108.39(12)
C32 P2 C39 106.29(11)
C33 P2 C39 106.71(12)
C32 P2 Mo2 100.71(8)
C33 P2 Mo2 114.33(8)
C39 P2 Mo2 119.52(9)
C1 N1 Mo1 164.29(18)
N1 C1 C2 108.1(2)
N1 C1 C4 109.6(2)
C2 C1 C4 111.4(2)
N1 C1 C3 107.6(2)
C2 C1 C3 110.1(2)
C4 C1 C3 110.0(2)
C5 N2 Mo2 168.89(18)
N2 C5 C7 108.6(2)
N2 C5 C6 108.0(2)
C7 C5 C6 111.7(2)
N2 C5 C8 107.4(2)
C7 C5 C8 110.2(3)
C6 C5 C8 110.7(2)
C9 N3 Mo2 144.30(16)
C9 N3 Mo1 130.42(16)
Mo2 N3 Mo1 85.25(8)
C10 C9 N3 123.2(2)
C10 C9 C14 118.6(2)
N3 C9 C14 118.2(2)
C11 C10 C9 120.1(2)
C10 C11 C12 121.1(3)
C13 C12 C11 119.6(2)
C12 C13 C14 120.0(2)
C13 C14 C9 120.6(2)
C13 C14 P1 127.08(19)
C9 C14 P1 112.07(18)
C20 C15 C16 118.6(2)
C20 C15 P1 123.3(2)
C16 C15 P1 118.02(19)
C17 C16 C15 121.1(3)
C18 C17 C16 119.9(3)
C17 C18 C19 119.8(3)
C18 C19 C20 120.7(3)
C19 C20 C15 120.0(3)
C26 C21 C22 119.2(2)
C26 C21 P1 121.4(2)
C22 C21 P1 119.07(19)
C21 C22 C23 120.1(3)
C24 C23 C22 119.9(3)
C25 C24 C23 120.3(3)
C24 C25 C26 120.2(3)
C25 C26 C21 120.2(3)
C27 N4 Mo1 144.87(16)
C27 N4 Mo2 129.66(15)
Mo1 N4 Mo2 85.31(8)
C28 C27 N4 123.4(2)
C28 C27 C32 118.3(2)
N4 C27 C32 118.2(2)
C29 C28 C27 120.3(2)
C28 C29 C30 121.2(2)
C31 C30 C29 119.1(2)
C30 C31 C32 120.2(2)
C31 C32 C27 120.7(2)
C31 C32 P2 126.84(19)
C27 C32 P2 112.38(18)
C38 C33 C34 119.2(2)
C38 C33 P2 118.9(2)
C34 C33 P2 121.50(19)
C35 C34 C33 120.2(3)
C36 C35 C34 120.0(3)
C35 C36 C37 120.3(3)
C36 C37 C38 120.0(3)
C37 C38 C33 120.4(3)
C44 C39 C40 119.1(3)
C44 C39 P2 118.6(2)
C40 C39 P2 122.3(2)
C41 C40 C39 119.9(3)
C42 C41 C40 120.3(3)
C41 C42 C43 120.5(3)
C42 C43 C44 119.8(3)
C39 C44 C43 120.4(3)
N5 C45 C46 179.4(6)
N6 C47 C48 174.8(7)

loop_
_geom_bond_atom_site_label_1
_geom_bond_atom_site_label_2
_geom_bond_distance
Mo1 N1 1.719(2)
Mo1 N4 1.978(2)
Mo1 N3 1.995(2)
Mo1 Cl1 2.4345(6)
Mo1 P1 2.5525(7)
Mo1 Mo2 2.6887(3)
Mo2 N2 1.716(2)
Mo2 N3 1.975(2)
Mo2 N4 1.990(2)
Mo2 Cl2 2.4274(7)
Mo2 P2 2.5502(7)
P1 C14 1.810(2)
P1 C21 1.813(3)
P1 C15 1.817(2)
P2 C32 1.805(2)
P2 C33 1.812(3)
P2 C39 1.820(3)
N1 C1 1.464(3)
C1 C2 1.526(4)
C1 C4 1.527(4)
C1 C3 1.530(4)
N2 C5 1.454(3)
C5 C7 1.518(4)
C5 C6 1.528(4)
C5 C8 1.538(4)
N3 C9 1.400(3)
C9 C10 1.397(3)
C9 C14 1.414(3)
C10 C11 1.387(4)
C11 C12 1.392(4)
C12 C13 1.382(4)
C13 C14 1.395(3)
C15 C20 1.389(4)
C15 C16 1.390(4)
C16 C17 1.381(4)
C17 C18 1.376(4)
C18 C19 1.377(4)
C19 C20 1.388(4)
C21 C26 1.390(4)
C21 C22 1.391(4)
C22 C23 1.393(4)
C23 C24 1.380(4)
C24 C25 1.374(4)
C25 C26 1.388(4)
N4 C27 1.401(3)
C27 C28 1.397(3)
C27 C32 1.418(3)
C28 C29 1.386(3)
C29 C30 1.398(4)
C30 C31 1.389(4)
C31 C32 1.390(3)
C33 C38 1.389(3)
C33 C34 1.390(4)
C34 C35 1.388(4)
C35 C36 1.377(4)
C36 C37 1.381(4)
C37 C38 1.384(4)
C39 C44 1.389(4)
C39 C40 1.393(4)
C40 C41 1.393(4)
C41 C42 1.370(5)
C42 C43 1.376(5)
C43 C44 1.392(4)
N5 C45 1.146(7)
C45 C46 1.450(8)
N6 C47 1.155(6)
C47 C48 1.424(6)

loop_
_geom_torsion_atom_site_label_1
_geom_torsion_atom_site_label_2
_geom_torsion_atom_site_label_3
_geom_torsion_atom_site_label_4
_geom_torsion
N1 Mo1 Mo2 N2 -5.11(11)
N4 Mo1 Mo2 N2 95.45(11)
N3 Mo1 Mo2 N2 -100.78(11)
Cl1 Mo1 Mo2 N2 131.79(8)
P1 Mo1 Mo2 N2 -120.53(8)
N1 Mo1 Mo2 N3 95.67(11)
N4 Mo1 Mo2 N3 -163.78(11)
Cl1 Mo1 Mo2 N3 -127.43(8)
P1 Mo1 Mo2 N3 -19.75(8)
N1 Mo1 Mo2 N4 -100.56(11)
N3 Mo1 Mo2 N4 163.78(11)
Cl1 Mo1 Mo2 N4 36.34(8)
P1 Mo1 Mo2 N4 144.02(8)
N1 Mo1 Mo2 Cl2 133.09(8)
N4 Mo1 Mo2 Cl2 -126.36(8)
N3 Mo1 Mo2 Cl2 37.42(8)
Cl1 Mo1 Mo2 Cl2 -90.01(3)
P1 Mo1 Mo2 Cl2 17.67(3)
N1 Mo1 Mo2 P2 -119.36(8)
N4 Mo1 Mo2 P2 -18.80(8)
N3 Mo1 Mo2 P2 144.97(8)
Cl1 Mo1 Mo2 P2 17.54(3)
P1 Mo1 Mo2 P2 125.22(3)
N1 Mo1 P1 C14 -94.58(11)
N4 Mo1 P1 C14 85.33(14)
N3 Mo1 P1 C14 14.69(10)
Cl1 Mo1 P1 C14 162.57(8)
Mo2 Mo1 P1 C14 29.56(8)
N1 Mo1 P1 C21 23.38(12)
N4 Mo1 P1 C21 -156.71(14)
N3 Mo1 P1 C21 132.65(11)
Cl1 Mo1 P1 C21 -79.48(10)
Mo2 Mo1 P1 C21 147.52(9)
N1 Mo1 P1 C15 153.14(12)
N4 Mo1 P1 C15 -26.95(15)
N3 Mo1 P1 C15 -97.58(11)
Cl1 Mo1 P1 C15 50.29(9)
Mo2 Mo1 P1 C15 -82.72(9)
N2 Mo2 P2 C32 -93.65(11)
N3 Mo2 P2 C32 84.85(14)
N4 Mo2 P2 C32 13.74(10)
Cl2 Mo2 P2 C32 160.92(8)
Mo1 Mo2 P2 C32 27.89(8)
N2 Mo2 P2 C33 22.33(12)
N3 Mo2 P2 C33 -159.17(15)
N4 Mo2 P2 C33 129.72(11)
Cl2 Mo2 P2 C33 -83.10(9)
Mo1 Mo2 P2 C33 143.87(9)
N2 Mo2 P2 C39 150.55(12)
N3 Mo2 P2 C39 -30.95(16)
N4 Mo2 P2 C39 -102.06(11)
Cl2 Mo2 P2 C39 45.12(10)
Mo1 Mo2 P2 C39 -87.91(10)
N4 Mo1 N1 C1 47.8(7)
N3 Mo1 N1 C1 151.3(6)
Cl1 Mo1 N1 C1 -47.3(7)
P1 Mo1 N1 C1 -132.2(7)
Mo2 Mo1 N1 C1 100.3(7)
Mo1 N1 C1 C2 -17.8(8)
Mo1 N1 C1 C4 -139.4(6)
Mo1 N1 C1 C3 101.0(7)
N3 Mo2 N2 C5 -9.3(10)
N4 Mo2 N2 C5 93.0(10)
Cl2 Mo2 N2 C5 -105.6(10)
P2 Mo2 N2 C5 169.9(10)
Mo1 Mo2 N2 C5 42.6(10)
Mo2 N2 C5 C7 -97.8(10)
Mo2 N2 C5 C6 23.6(11)
Mo2 N2 C5 C8 143.0(9)
N2 Mo2 N3 C9 -77.8(3)
N4 Mo2 N3 C9 170.2(3)
Cl2 Mo2 N3 C9 29.5(3)
P2 Mo2 N3 C9 103.8(3)
Mo1 Mo2 N3 C9 -178.0(3)
N2 Mo2 N3 Mo1 100.16(9)
N4 Mo2 N3 Mo1 -11.85(8)
Cl2 Mo2 N3 Mo1 -152.48(6)
P2 Mo2 N3 Mo1 -78.23(13)
N1 Mo1 N3 C9 73.3(2)
N4 Mo1 N3 C9 -169.6(2)
Cl1 Mo1 N3 C9 -76.9(2)
P1 Mo1 N3 C9 -19.30(19)
Mo2 Mo1 N3 C9 178.5(2)
N1 Mo1 N3 Mo2 -105.19(9)
N4 Mo1 N3 Mo2 11.91(8)
Cl1 Mo1 N3 Mo2 104.63(8)
P1 Mo1 N3 Mo2 162.23(7)
Mo2 N3 C9 C10 12.8(4)
Mo1 N3 C9 C10 -164.55(18)
Mo2 N3 C9 C14 -166.5(2)
Mo1 N3 C9 C14 16.1(3)
N3 C9 C10 C11 -177.8(2)
C14 C9 C10 C11 1.5(4)
C9 C10 C11 C12 -0.5(4)
C10 C11 C12 C13 -0.3(4)
C11 C12 C13 C14 0.0(4)
C12 C13 C14 C9 1.0(4)
C12 C13 C14 P1 174.9(2)
C10 C9 C14 C13 -1.8(4)
N3 C9 C14 C13 177.6(2)
C10 C9 C14 P1 -176.45(18)
N3 C9 C14 P1 2.9(3)
C21 P1 C14 C13 48.0(2)
C15 P1 C14 C13 -66.1(2)
Mo1 P1 C14 C13 172.4(2)
C21 P1 C14 C9 -137.78(18)
C15 P1 C14 C9 108.16(19)
Mo1 P1 C14 C9 -13.31(18)
C14 P1 C15 C20 86.7(3)
C21 P1 C15 C20 -28.4(3)
Mo1 P1 C15 C20 -163.0(2)
C14 P1 C15 C16 -89.0(2)
C21 P1 C15 C16 155.9(2)
Mo1 P1 C15 C16 21.3(2)
C20 C15 C16 C17 -0.9(4)
P1 C15 C16 C17 175.0(2)
C15 C16 C17 C18 1.0(5)
C16 C17 C18 C19 -0.4(5)
C17 C18 C19 C20 -0.2(5)
C18 C19 C20 C15 0.3(5)
C16 C15 C20 C19 0.2(4)
P1 C15 C20 C19 -175.4(2)
C14 P1 C21 C26 22.4(3)
C15 P1 C21 C26 134.6(2)
Mo1 P1 C21 C26 -91.3(2)
C14 P1 C21 C22 -164.1(2)
C15 P1 C21 C22 -51.9(2)
Mo1 P1 C21 C22 82.2(2)
C26 C21 C22 C23 -0.3(4)
P1 C21 C22 C23 -173.9(2)
C21 C22 C23 C24 -0.2(5)
C22 C23 C24 C25 0.8(5)
C23 C24 C25 C26 -0.9(5)
C24 C25 C26 C21 0.4(5)
C22 C21 C26 C25 0.2(4)
P1 C21 C26 C25 173.6(2)
N1 Mo1 N4 C27 -72.8(3)
N3 Mo1 N4 C27 173.0(3)
Cl1 Mo1 N4 C27 31.7(3)
P1 Mo1 N4 C27 107.3(3)
Mo2 Mo1 N4 C27 -175.2(3)
N1 Mo1 N4 Mo2 102.41(10)
N3 Mo1 N4 Mo2 -11.82(8)
Cl1 Mo1 N4 Mo2 -153.14(6)
P1 Mo1 N4 Mo2 -77.50(12)
N2 Mo2 N4 C27 73.1(2)
N3 Mo2 N4 C27 -171.7(2)
Cl2 Mo2 N4 C27 -78.1(2)
P2 Mo2 N4 C27 -20.35(18)
Mo1 Mo2 N4 C27 176.4(2)
N2 Mo2 N4 Mo1 -103.28(9)
N3 Mo2 N4 Mo1 11.95(8)
Cl2 Mo2 N4 Mo1 105.51(8)
P2 Mo2 N4 Mo1 163.26(7)
Mo1 N4 C27 C28 12.6(4)
Mo2 N4 C27 C28 -161.16(18)
Mo1 N4 C27 C32 -166.6(2)
Mo2 N4 C27 C32 19.7(3)
N4 C27 C28 C29 -177.7(2)
C32 C27 C28 C29 1.5(3)
C27 C28 C29 C30 0.1(4)
C28 C29 C30 C31 -0.7(4)
C29 C30 C31 C32 -0.3(4)
C30 C31 C32 C27 1.9(4)
C30 C31 C32 P2 179.5(2)
C28 C27 C32 C31 -2.5(3)
N4 C27 C32 C31 176.7(2)
C28 C27 C32 P2 179.57(18)
N4 C27 C32 P2 -1.2(3)
C33 P2 C32 C31 51.6(3)
C39 P2 C32 C31 -62.8(2)
Mo2 P2 C32 C31 171.9(2)
C33 P2 C32 C27 -130.68(18)
C39 P2 C32 C27 114.93(18)
Mo2 P2 C32 C27 -10.36(18)
C32 P2 C33 C38 -167.2(2)
C39 P2 C33 C38 -53.1(2)
Mo2 P2 C33 C38 81.4(2)
C32 P2 C33 C34 20.0(2)
C39 P2 C33 C34 134.1(2)
Mo2 P2 C33 C34 -91.4(2)
C38 C33 C34 C35 0.0(4)
P2 C33 C34 C35 172.8(2)
C33 C34 C35 C36 -0.8(4)
C34 C35 C36 C37 1.2(5)
C35 C36 C37 C38 -0.9(5)
C36 C37 C38 C33 0.1(4)
C34 C33 C38 C37 0.3(4)
P2 C33 C38 C37 -172.6(2)
C32 P2 C39 C44 -88.3(2)
C33 P2 C39 C44 156.2(2)
Mo2 P2 C39 C44 24.6(2)
C32 P2 C39 C40 88.7(2)
C33 P2 C39 C40 -26.8(3)
Mo2 P2 C39 C40 -158.5(2)
C44 C39 C40 C41 -0.3(4)
P2 C39 C40 C41 -177.3(2)
C39 C40 C41 C42 0.2(5)
C40 C41 C42 C43 0.6(5)
C41 C42 C43 C44 -1.2(5)
C40 C39 C44 C43 -0.3(4)
P2 C39 C44 C43 176.7(2)
C42 C43 C44 C39 1.1(5)
